data_2021093
loop_
_publ_author_name
'Zhao, Chen-Liang'
'Sarwar, Md. Shahid'
'Ye, Jiang-Hai'
'Ku, Chuen Fai'
'Li, Wan-Fei'
'Luo, Guo-Yong'
'Zhang, Jing-Jie'
'Xu, Jun'
'Huang, Zhao-Feng'
'Tsang, Siu Wai'
'Pan, Lu-Tai'
'Zhang, Hong-Jie'

_publ_section_title
;
 Isolation, evaluation of bioactivity and structure determination of
 amethinol A, a prototypic amethane diterpene from <i>Isodon
 amethystoides</i> bearing a six/five/seven-membered carbon-ring system
;
_journal_coeditor_code LG3224
_journal_issue 5
_journal_name_full 'Acta Crystallographica Section C'
_journal_page_first 635
_journal_page_last 640
_journal_paper_doi 10.1107/S2053229618005740
_journal_volume 74
_journal_year 2018
_chemical_formula_iupac 'C20 H32 O5'
_chemical_formula_moiety 'C20 H32 O5'
_chemical_formula_sum 'C20 H32 O5'
_chemical_formula_weight 352.45
_chemical_name_systematic
;(4a<i>R</i>,4 b<i>R</i>,7<i>R</i>,10<i>aS</i>)-4
b,7-Dihydroxy-7-isopropyl-1,1-dimethyl-9-oxododecahydrobenzo[<i>a</i>]azulene-4a(2<i>H</i>)-carboxylic acid
;
_space_group_crystal_system orthorhombic
_space_group_IT_number 19
_space_group_name_Hall 'P 2ac 2ab'
_space_group_name_H-M_alt 'P 21 21 21'
_symmetry_space_group_name_Hall 'P 2ac 2ab'
_symmetry_space_group_name_H-M 'P 21 21 21'
_atom_sites_solution_hydrogens mixed
_cell_angle_alpha 90
_cell_angle_beta 90
_cell_angle_gamma 90
_cell_formula_units_Z 4
_cell_length_a 6.4641(2)
_cell_length_b 11.6518(4)
_cell_length_c 25.4249(9)
_cell_measurement_reflns_used 3751
_cell_measurement_temperature 170(2)
_cell_measurement_theta_max 48.57
_cell_measurement_theta_min 5.62
_cell_volume 1914.96(11)
_computing_cell_refinement
;
SAINT (Bruker, 2012)
;
_computing_data_collection
;
APEX2 (Bruker, 2012)
;
_computing_data_reduction
;
SAINT (Bruker, 2012)
;
_computing_molecular_graphics
;
OLEX2 (Dolomanov <i>et al.</i>,  2009)
;
_computing_publication_material
;
OLEX2 (Dolomanov <i>et al.</i>,  2009)
;
_computing_structure_refinement
;
SHELXL2014 (Sheldrick, 2015b)
;
_computing_structure_solution
;
SHELXT (Sheldrick, 2015a)
;
_diffrn_ambient_temperature 170.0
_diffrn_measured_fraction_theta_full 0.999
_diffrn_measured_fraction_theta_max 0.978
_diffrn_measurement_device_type 'Bruker APEXII CCD'
_diffrn_measurement_method '\f and \w scan'
_diffrn_radiation_type CuK\a
_diffrn_radiation_wavelength 1.54178
_diffrn_reflns_av_R_equivalents 0.0320
_diffrn_reflns_limit_h_max 7
_diffrn_reflns_limit_h_min -7
_diffrn_reflns_limit_k_max 12
_diffrn_reflns_limit_k_min -13
_diffrn_reflns_limit_l_max 30
_diffrn_reflns_limit_l_min -29
_diffrn_reflns_number 24714
_diffrn_reflns_theta_full 67.679
_diffrn_reflns_theta_max 71.846
_diffrn_reflns_theta_min 4.174
_exptl_absorpt_coefficient_mu 0.697
_exptl_absorpt_correction_T_max 0.7856
_exptl_absorpt_correction_T_min 0.7215
_exptl_absorpt_correction_type multi-scan
_exptl_absorpt_process_details
;
(SADABS; Bruker, 2012)
;
_exptl_crystal_colour colourless
_exptl_crystal_density_diffrn 1.223
_exptl_crystal_description block
_exptl_crystal_F_000 768
_exptl_crystal_size_max 0.28
_exptl_crystal_size_mid 0.15
_exptl_crystal_size_min 0.12
_refine_diff_density_max 0.231
_refine_diff_density_min -0.142
_refine_ls_abs_structure_details
;
Flack <i>x</i> determined using 1495 quotients [(I+)-(I-)]/[(I+)+(I-)]
(Parsons <i>et al</i>., 2013)
;
_refine_ls_abs_structure_Flack 0.04(3)
_refine_ls_extinction_method none
_refine_ls_goodness_of_fit_ref 1.052
_refine_ls_hydrogen_treatment mixed
_refine_ls_matrix_type full
_refine_ls_number_parameters 242
_refine_ls_number_reflns 3648
_refine_ls_number_restraints 0
_refine_ls_restrained_S_all 1.052
_refine_ls_R_factor_all 0.0279
_refine_ls_R_factor_gt 0.0277
_refine_ls_shift/su_max 0.001
_refine_ls_shift/su_mean 0.000
_refine_ls_structure_factor_coef Fsqd
_refine_ls_weighting_details 'w=1/[\s^2^(Fo^2^)+(0.0418P)^2^+0.3285P] where P=(Fo^2^+2Fc^2^)/3'
_refine_ls_weighting_scheme calc
_refine_ls_wR_factor_gt 0.0738
_refine_ls_wR_factor_ref 0.0739
_reflns_number_gt 3630
_reflns_number_total 3648
_reflns_threshold_expression 'I > 2\s(I)'
_cod_data_source_file lg3224sup1.cif
_cod_data_source_block I
_cod_database_code 2021093
_shelx_space_group_comment
;
The symmetry employed for this shelxl refinement is uniquely defined
by the following loop, which should always be used as a source of
symmetry information in preference to the above space-group names.
They are only intended as comments.
;
_shelx_estimated_absorpt_t_min 0.829
_shelx_estimated_absorpt_t_max 0.921

loop_
_space_group_symop_operation_xyz
'x, y, z'
'-x+1/2, -y, z+1/2'
'-x, y+1/2, -z+1/2'
'x+1/2, -y+1/2, -z'

loop_
_atom_site_type_symbol
_atom_site_label
_atom_site_fract_x
_atom_site_fract_y
_atom_site_fract_z
_atom_site_U_iso_or_equiv
_atom_site_adp_type
_atom_site_calc_flag
_atom_site_occupancy
O O2 0.94217(16) 0.28421(10) 0.28036(4) 0.0226(2) Uani d 1
H H2 0.963(4) 0.214(2) 0.2739(9) 0.042(6) Uiso d 1
O O3 0.30306(18) 0.35567(9) 0.31740(5) 0.0273(3) Uani d 1
H H3 0.179(4) 0.335(2) 0.3103(9) 0.045(6) Uiso d 1
O O5 0.55585(18) 0.42514(10) 0.16027(5) 0.0284(3) Uani d 1
H H5 0.576(4) 0.494(2) 0.1522(9) 0.048(7) Uiso d 1
O O4 0.31887(18) 0.17124(9) 0.33942(5) 0.0302(3) Uani d 1
O O1 0.9565(2) 0.57373(10) 0.25697(5) 0.0359(3) Uani d 1
C C8 0.8617(2) 0.49022(13) 0.24168(6) 0.0226(3) Uani d 1
C C13 0.7537(2) 0.36813(13) 0.15861(6) 0.0239(3) Uani d 1
C C20 0.4053(2) 0.26256(13) 0.33269(6) 0.0222(3) Uani d 1
C C5 0.7133(2) 0.38684(13) 0.36756(6) 0.0233(3) Uani d 1
H H5A 0.8674 0.3794 0.3681 0.028 Uiso calc 1
C C10 0.6389(2) 0.27869(12) 0.33756(6) 0.0207(3) Uani d 1
C C1 0.7326(3) 0.17358(13) 0.36456(6) 0.0251(3) Uani d 1
H H1A 0.8853 0.1764 0.3617 0.030 Uiso calc 1
H H1B 0.6839 0.1029 0.3468 0.030 Uiso calc 1
C C14 0.9149(2) 0.44040(13) 0.18854(6) 0.0241(3) Uani d 1
H H14A 1.0396 0.3921 0.1931 0.029 Uiso calc 1
H H14B 0.9547 0.5051 0.1654 0.029 Uiso calc 1
C C7 0.6936(2) 0.43776(12) 0.27520(6) 0.0208(3) Uani d 1
H H7 0.5592 0.4508 0.2567 0.025 Uiso calc 1
C C6 0.6729(3) 0.48890(13) 0.33102(6) 0.0247(3) Uani d 1
H H6A 0.7760 0.5504 0.3368 0.030 Uiso calc 1
H H6B 0.5326 0.5206 0.3367 0.030 Uiso calc 1
C C9 0.7232(2) 0.30567(12) 0.28054(6) 0.0195(3) Uani d 1
C C11 0.6197(2) 0.23782(13) 0.23618(6) 0.0226(3) Uani d 1
H H11A 0.4744 0.2638 0.2331 0.027 Uiso calc 1
H H11B 0.6171 0.1558 0.2463 0.027 Uiso calc 1
C C12 0.7222(3) 0.24793(13) 0.18195(6) 0.0250(3) Uani d 1
H H12A 0.6380 0.2031 0.1567 0.030 Uiso calc 1
H H12B 0.8594 0.2105 0.1841 0.030 Uiso calc 1
C C4 0.6520(3) 0.39262(15) 0.42607(6) 0.0302(4) Uani d 1
C C2 0.6694(3) 0.17070(15) 0.42285(7) 0.0319(4) Uani d 1
H H2A 0.5176 0.1608 0.4254 0.038 Uiso calc 1
H H2B 0.7357 0.1041 0.4402 0.038 Uiso calc 1
C C15 0.8242(3) 0.36049(15) 0.10016(6) 0.0325(4) Uani d 1
H H15 0.8295 0.4411 0.0868 0.039 Uiso calc 1
C C3 0.7326(3) 0.28090(16) 0.45154(6) 0.0349(4) Uani d 1
H H3A 0.8855 0.2844 0.4531 0.042 Uiso calc 1
H H3B 0.6808 0.2770 0.4881 0.042 Uiso calc 1
C C18 0.4185(3) 0.40647(16) 0.43549(7) 0.0373(4) Uani d 1
H H18A 0.3671 0.4721 0.4153 0.056 Uiso calc 1
H H18B 0.3930 0.4195 0.4730 0.056 Uiso calc 1
H H18C 0.3466 0.3367 0.4242 0.056 Uiso calc 1
C C19 0.7637(4) 0.49480(18) 0.45147(7) 0.0443(5) Uani d 1
H H19A 0.9117 0.4909 0.4433 0.066 Uiso calc 1
H H19B 0.7445 0.4922 0.4897 0.066 Uiso calc 1
H H19C 0.7064 0.5666 0.4377 0.066 Uiso calc 1
C C17 0.6691(4) 0.29680(18) 0.06540(7) 0.0468(5) Uani d 1
H H17A 0.6767 0.2143 0.0727 0.070 Uiso calc 1
H H17B 0.7020 0.3107 0.0283 0.070 Uiso calc 1
H H17C 0.5290 0.3246 0.0729 0.070 Uiso calc 1
C C16 1.0403(4) 0.3110(2) 0.09255(8) 0.0511(6) Uani d 1
H H16A 1.1410 0.3585 0.1114 0.077 Uiso calc 1
H H16B 1.0744 0.3102 0.0550 0.077 Uiso calc 1
H H16C 1.0445 0.2325 0.1063 0.077 Uiso calc 1

loop_
_atom_site_aniso_label
_atom_site_aniso_U_11
_atom_site_aniso_U_22
_atom_site_aniso_U_33
_atom_site_aniso_U_12
_atom_site_aniso_U_13
_atom_site_aniso_U_23
O2 0.0176(5) 0.0180(6) 0.0320(5) 0.0018(4) -0.0007(4) 0.0001(4)
O3 0.0180(6) 0.0220(6) 0.0420(6) 0.0006(4) -0.0023(5) 0.0025(4)
O5 0.0272(6) 0.0225(6) 0.0354(6) 0.0028(5) -0.0040(5) 0.0033(5)
O4 0.0235(6) 0.0219(6) 0.0453(7) -0.0047(5) -0.0011(5) 0.0043(5)
O1 0.0467(7) 0.0299(6) 0.0311(6) -0.0201(6) -0.0010(5) 0.0007(5)
C8 0.0219(7) 0.0176(7) 0.0284(7) -0.0004(6) -0.0055(6) 0.0037(6)
C13 0.0258(7) 0.0194(7) 0.0266(7) 0.0009(6) -0.0009(6) 0.0007(6)
C20 0.0216(7) 0.0188(7) 0.0261(7) 0.0002(6) 0.0006(6) -0.0008(6)
C5 0.0209(7) 0.0216(7) 0.0276(8) -0.0022(6) -0.0007(6) -0.0020(6)
C10 0.0194(7) 0.0166(7) 0.0262(7) -0.0006(5) -0.0014(6) 0.0012(6)
C1 0.0236(8) 0.0219(8) 0.0298(8) 0.0013(6) -0.0019(6) 0.0038(6)
C14 0.0241(7) 0.0192(7) 0.0290(7) -0.0013(6) 0.0013(6) 0.0025(6)
C7 0.0193(7) 0.0155(7) 0.0275(7) 0.0004(6) -0.0011(6) 0.0000(5)
C6 0.0267(8) 0.0175(7) 0.0298(8) -0.0018(6) 0.0025(6) -0.0028(6)
C9 0.0166(7) 0.0156(7) 0.0262(7) 0.0003(5) -0.0009(6) 0.0004(5)
C11 0.0241(7) 0.0167(7) 0.0272(7) -0.0020(6) -0.0023(6) 0.0004(6)
C12 0.0318(8) 0.0177(7) 0.0254(7) -0.0007(6) -0.0031(6) -0.0004(6)
C4 0.0359(9) 0.0282(8) 0.0265(8) -0.0031(7) 0.0012(7) -0.0015(6)
C2 0.0362(9) 0.0284(9) 0.0311(8) 0.0010(7) -0.0016(7) 0.0093(6)
C15 0.0435(10) 0.0259(8) 0.0281(8) -0.0022(8) 0.0025(7) 0.0021(6)
C3 0.0395(10) 0.0385(10) 0.0268(8) -0.0007(8) -0.0034(7) 0.0033(7)
C18 0.0434(10) 0.0351(10) 0.0334(9) 0.0008(8) 0.0121(8) -0.0010(7)
C19 0.0610(13) 0.0410(10) 0.0309(9) -0.0094(10) 0.0001(9) -0.0095(8)
C17 0.0684(14) 0.0457(11) 0.0262(8) -0.0134(10) -0.0033(9) -0.0011(8)
C16 0.0549(13) 0.0580(13) 0.0403(11) 0.0074(11) 0.0172(10) -0.0049(10)

loop_
_atom_type_symbol
_atom_type_description
_atom_type_scat_dispersion_real
_atom_type_scat_dispersion_imag
_atom_type_scat_source
C C 0.0181 0.0091 'International Tables Vol C Tables 4.2.6.8 and 6.1.1.4'
H H 0.0000 0.0000 'International Tables Vol C Tables 4.2.6.8 and 6.1.1.4'
O O 0.0492 0.0322 'International Tables Vol C Tables 4.2.6.8 and 6.1.1.4'

loop_
_geom_angle_atom_site_label_1
_geom_angle_atom_site_label_2
_geom_angle_atom_site_label_3
_geom_angle
C9 O2 H2 109.0(17)
C20 O3 H3 107.7(16)
C13 O5 H5 107.4(18)
O1 C8 C14 118.68(15)
O1 C8 C7 120.45(14)
C14 C8 C7 120.88(13)
O5 C13 C14 109.49(12)
O5 C13 C12 106.94(13)
O5 C13 C15 108.30(13)
C14 C13 C15 107.74(13)
C12 C13 C14 113.42(13)
C12 C13 C15 110.84(13)
O3 C20 C10 114.53(13)
O4 C20 O3 121.89(14)
O4 C20 C10 123.48(14)
C10 C5 H5A 104.2
C6 C5 H5A 104.2
C6 C5 C10 106.26(12)
C6 C5 C4 120.52(13)
C4 C5 H5A 104.2
C4 C5 C10 115.53(13)
C20 C10 C5 116.55(12)
C20 C10 C1 109.24(12)
C20 C10 C9 106.91(12)
C5 C10 C9 100.54(11)
C1 C10 C5 107.90(12)
C1 C10 C9 115.77(12)
C10 C1 H1A 109.6
C10 C1 H1B 109.6
C10 C1 C2 110.18(13)
H1A C1 H1B 108.1
C2 C1 H1A 109.6
C2 C1 H1B 109.6
C8 C14 C13 119.87(13)
C8 C14 H14A 107.4
C8 C14 H14B 107.4
C13 C14 H14A 107.4
C13 C14 H14B 107.4
H14A C14 H14B 106.9
C8 C7 H7 107.3
C8 C7 C6 115.14(13)
C8 C7 C9 111.16(12)
C6 C7 H7 107.3
C6 C7 C9 108.17(12)
C9 C7 H7 107.3
C5 C6 C7 104.06(12)
C5 C6 H6A 110.9
C5 C6 H6B 110.9
C7 C6 H6A 110.9
C7 C6 H6B 110.9
H6A C6 H6B 109.0
O2 C9 C10 107.92(12)
O2 C9 C7 107.00(12)
O2 C9 C11 109.75(12)
C7 C9 C10 103.55(11)
C11 C9 C10 115.00(12)
C11 C9 C7 113.13(12)
C9 C11 H11A 108.4
C9 C11 H11B 108.4
C9 C11 C12 115.71(13)
H11A C11 H11B 107.4
C12 C11 H11A 108.4
C12 C11 H11B 108.4
C13 C12 H12A 107.7
C13 C12 H12B 107.7
C11 C12 C13 118.36(13)
C11 C12 H12A 107.7
C11 C12 H12B 107.7
H12A C12 H12B 107.1
C5 C4 C3 106.34(14)
C18 C4 C5 114.05(14)
C18 C4 C3 110.75(15)
C19 C4 C5 108.61(14)
C19 C4 C3 108.59(15)
C19 C4 C18 108.36(16)
C1 C2 H2A 109.3
C1 C2 H2B 109.3
H2A C2 H2B 107.9
C3 C2 C1 111.69(14)
C3 C2 H2A 109.3
C3 C2 H2B 109.3
C13 C15 H15 106.3
C17 C15 C13 112.79(15)
C17 C15 H15 106.3
C16 C15 C13 114.29(15)
C16 C15 H15 106.3
C16 C15 C17 110.15(17)
C4 C3 H3A 108.6
C4 C3 H3B 108.6
C2 C3 C4 114.65(14)
C2 C3 H3A 108.6
C2 C3 H3B 108.6
H3A C3 H3B 107.6
C4 C18 H18A 109.5
C4 C18 H18B 109.5
C4 C18 H18C 109.5
H18A C18 H18B 109.5
H18A C18 H18C 109.5
H18B C18 H18C 109.5
C4 C19 H19A 109.5
C4 C19 H19B 109.5
C4 C19 H19C 109.5
H19A C19 H19B 109.5
H19A C19 H19C 109.5
H19B C19 H19C 109.5
C15 C17 H17A 109.5
C15 C17 H17B 109.5
C15 C17 H17C 109.5
H17A C17 H17B 109.5
H17A C17 H17C 109.5
H17B C17 H17C 109.5
C15 C16 H16A 109.5
C15 C16 H16B 109.5
C15 C16 H16C 109.5
H16A C16 H16B 109.5
H16A C16 H16C 109.5
H16B C16 H16C 109.5

loop_
_geom_bond_atom_site_label_1
_geom_bond_atom_site_label_2
_geom_bond_distance
O2 H2 0.84(3)
O2 C9 1.4377(18)
O3 H3 0.86(3)
O3 C20 1.3285(19)
O5 H5 0.84(3)
O5 C13 1.4417(19)
O4 C20 1.2138(19)
O1 C8 1.214(2)
C8 C14 1.510(2)
C8 C7 1.510(2)
C13 C14 1.541(2)
C13 C12 1.535(2)
C13 C15 1.557(2)
C20 C10 1.527(2)
C5 H5A 1.0000
C5 C10 1.549(2)
C5 C6 1.531(2)
C5 C4 1.541(2)
C10 C1 1.529(2)
C10 C9 1.580(2)
C1 H1A 0.9900
C1 H1B 0.9900
C1 C2 1.538(2)
C14 H14A 0.9900
C14 H14B 0.9900
C7 H7 1.0000
C7 C6 1.545(2)
C7 C9 1.557(2)
C6 H6A 0.9900
C6 H6B 0.9900
C9 C11 1.531(2)
C11 H11A 0.9900
C11 H11B 0.9900
C11 C12 1.534(2)
C12 H12A 0.9900
C12 H12B 0.9900
C4 C3 1.544(2)
C4 C18 1.537(3)
C4 C19 1.535(3)
C2 H2A 0.9900
C2 H2B 0.9900
C2 C3 1.532(3)
C15 H15 1.0000
C15 C17 1.529(3)
C15 C16 1.523(3)
C3 H3A 0.9900
C3 H3B 0.9900
C18 H18A 0.9800
C18 H18B 0.9800
C18 H18C 0.9800
C19 H19A 0.9800
C19 H19B 0.9800
C19 H19C 0.9800
C17 H17A 0.9800
C17 H17B 0.9800
C17 H17C 0.9800
C16 H16A 0.9800
C16 H16B 0.9800
C16 H16C 0.9800

loop_
_geom_hbond_atom_site_label_D
_geom_hbond_atom_site_label_H
_geom_hbond_atom_site_label_A
_geom_hbond_site_symmetry_A
_geom_hbond_distance_DH
_geom_hbond_distance_HA
_geom_hbond_distance_DA
_geom_hbond_angle_DHA
O2 H2 O1 3_745 0.84(3) 1.89(3) 2.7101(17) 165(2)
O3 H3 O2 1_455 0.86(3) 1.81(3) 2.6499(16) 166(2)
O5 H5 O4 3_655 0.84(3) 2.18(3) 2.9797(17) 158(2)

loop_
_geom_torsion_atom_site_label_1
_geom_torsion_atom_site_label_2
_geom_torsion_atom_site_label_3
_geom_torsion_atom_site_label_4
_geom_torsion
O2 C9 C11 C12 -48.56(17)
O3 C20 C10 C5 47.36(18)
O3 C20 C10 C1 169.94(12)
O3 C20 C10 C9 -64.09(15)
O5 C13 C14 C8 45.65(18)
O5 C13 C12 C11 -52.52(18)
O5 C13 C15 C17 -58.06(18)
O5 C13 C15 C16 175.10(15)
O4 C20 C10 C5 -136.33(15)
O4 C20 C10 C1 -13.8(2)
O4 C20 C10 C9 112.22(16)
O1 C8 C14 C13 -156.69(15)
O1 C8 C7 C6 -6.8(2)
O1 C8 C7 C9 -130.28(15)
C8 C7 C6 C5 -119.38(14)
C8 C7 C9 O2 33.29(16)
C8 C7 C9 C10 147.15(12)
C8 C7 C9 C11 -87.70(15)
C20 C10 C1 C2 -70.13(17)
C20 C10 C9 O2 -161.41(12)
C20 C10 C9 C7 85.39(13)
C20 C10 C9 C11 -38.54(16)
C5 C10 C1 C2 57.48(16)
C5 C10 C9 O2 76.47(13)
C5 C10 C9 C7 -36.74(13)
C5 C10 C9 C11 -160.67(12)
C5 C4 C3 C2 -51.34(19)
C10 C5 C6 C7 -29.94(16)
C10 C5 C4 C3 55.08(18)
C10 C5 C4 C18 -67.28(19)
C10 C5 C4 C19 171.78(14)
C10 C1 C2 C3 -56.66(19)
C10 C9 C11 C12 -170.44(12)
C1 C10 C9 O2 -39.44(16)
C1 C10 C9 C7 -152.65(13)
C1 C10 C9 C11 83.42(16)
C1 C2 C3 C4 54.8(2)
C14 C8 C7 C6 173.36(13)
C14 C8 C7 C9 49.92(18)
C14 C13 C12 C11 68.28(18)
C14 C13 C15 C17 -176.41(15)
C14 C13 C15 C16 56.76(19)
C7 C8 C14 C13 23.1(2)
C7 C9 C11 C12 70.86(17)
C6 C5 C10 C20 -73.26(16)
C6 C5 C10 C1 163.47(13)
C6 C5 C10 C9 41.81(15)
C6 C5 C4 C3 -175.00(15)
C6 C5 C4 C18 62.6(2)
C6 C5 C4 C19 -58.3(2)
C6 C7 C9 O2 -94.05(14)
C6 C7 C9 C10 19.82(15)
C6 C7 C9 C11 144.96(13)
C9 C10 C1 C2 169.16(13)
C9 C7 C6 C5 5.64(16)
C9 C11 C12 C13 -55.38(19)
C12 C13 C14 C8 -73.70(18)
C12 C13 C15 C17 58.96(19)
C12 C13 C15 C16 -67.9(2)
C4 C5 C10 C20 63.25(18)
C4 C5 C10 C1 -60.02(17)
C4 C5 C10 C9 178.32(13)
C4 C5 C6 C7 -163.82(13)
C15 C13 C14 C8 163.23(13)
C15 C13 C12 C11 -170.37(14)
C18 C4 C3 C2 73.09(19)
C19 C4 C3 C2 -168.04(16)

_cod_database_fobs_code 2021093
